data_1541179
loop_
_publ_author_name
'Rogachev, D.L.'
'Kuznetsov, V.Ya.'
'Gusev, A.I.'
'Chuklanova, E.B.'

_publ_section_title
;
 Structure of K3 Zr F5 S O4 (H2 O)
;
_journal_name_full 'Zhurnal Strukturnoi Khimii (Issue-No. from 1981)'
_journal_page_first 182
_journal_page_last 184
_journal_volume 30
_journal_year 1989
_chemical_formula_sum 'F5 H2 K3 O5 S Zr'
_chemical_name_systematic 'K3 (Zr F5 (S O4)) (H2 O)'
_space_group_IT_number 14
_symmetry_space_group_name_Hall '-P 2yn'
_symmetry_space_group_name_H-M 'P 1 21/n 1'
_cell_angle_alpha 90
_cell_angle_beta 90.441
_cell_angle_gamma 90
_cell_formula_units_Z 4
_cell_length_a 6.738
_cell_length_b 16.845
_cell_length_c 8.693
_cell_volume 986.640
_citation_journal_id_ASTM ZSTKAI
_cod_data_source_file Rogachev_ZSTKAI_1989_1297.cif
_cod_data_source_block H2F5K3O5S1Zr1
_cod_original_cell_volume 986.6402
_cod_original_sg_symbol_Hall '-P 2ybc (x-z,y,z)'
_cod_original_formula_sum 'H2 F5 K3 O5 S1 Zr1'
_cod_database_code 1541179

loop_
_symmetry_equiv_pos_as_xyz
x,y,z
-x+1/2,y+1/2,-z+1/2
-x,-y,-z
x-1/2,-y-1/2,z-1/2

loop_
_atom_site_label
_atom_site_type_symbol
_atom_site_fract_x
_atom_site_fract_y
_atom_site_fract_z
_atom_site_occupancy
_atom_site_U_iso_or_equiv
O2 O-2 0.1878 0.0925 0.2225 1 0.0
F1 F-1 0.223 0.3076 0.7219 1 0.0
O3 O-2 0.2261 0.041 0.4831 1 0.0
K2 K+1 0.1288 0.884 0.5457 1 0.0
F2 F-1 0.9961 0.1904 0.6935 1 0.0
H1 H+1 0.214 0.498 0.699 1 0.0
F4 F-1 0.0175 0.6408 0.5036 1 0.0
O4 O-2 0.1763 0.4595 0.2314 1 0.0
S1 S+6 0.1934 0.5392 0.1725 1 0.0
K3 K+1 0.098 0.8798 0.0296 1 0.0
O5 O-2 0.2335 0.021 0.8746 1 0.0
K1 K+1 0.108 0.6642 0.8136 1 0.0
O1 O-2 0.0048 0.4193 0.8266 1 0.0
F3 F-1 0.1876 0.2376 0.0816 1 0.0
H2 H+1 0.236 0.575 0.61 1 0.0
F5 F-1 0.194 0.722 0.0971 1 0.0
Zr1 Zr+4 0.4223 0.1932 0.1997 1 0.0
